data_4500185
loop_
_publ_author_name
'Zheng, Sai-Li'
'Chen, Jia-Mei'
'Zhang, Wei-Xiong'
'Lu, Tong-Bu'

_publ_section_title
;
 Structures of Polymorphic Agomelatine and Its Cocrystals with Acetic Acid
 and Ethylene Glycol
;
_journal_issue 2
_journal_name_full 'Crystal Growth &amp; Design'
_journal_page_first 466
_journal_paper_doi 10.1021/cg101234p
_journal_volume 11
_journal_year 2011
_chemical_formula_sum 'C15 H17 N O2'
_chemical_formula_weight 243.30
_chemical_name_systematic
; 
 ? 
;
_space_group_IT_number 14
_symmetry_cell_setting monoclinic
_symmetry_space_group_name_Hall '-P 2ybc'
_symmetry_space_group_name_H-M 'P 1 21/c 1'
_atom_sites_solution_hydrogens geom
_atom_sites_solution_primary direct
_atom_sites_solution_secondary difmap
_audit_creation_method SHELXL-97
_cell_angle_alpha 90.00
_cell_angle_beta 115.241(4)
_cell_angle_gamma 90.00
_cell_formula_units_Z 8
_cell_length_a 15.4300(12)
_cell_length_b 9.2934(7)
_cell_length_c 20.8558(13)
_cell_measurement_reflns_used 3500
_cell_measurement_temperature 293(2)
_cell_measurement_theta_max 0.7831
_cell_measurement_theta_min 0.7376
_cell_volume 2705.1(3)
_computing_structure_refinement 'SHELXL-97 (Sheldrick, 1997)'
_computing_structure_solution 'SHELXS-97 (Sheldrick, 1990)'
_diffrn_ambient_temperature 293(2)
_diffrn_measured_fraction_theta_full 0.974
_diffrn_measured_fraction_theta_max 0.974
_diffrn_measurement_device_type 'Rigaku RAXIS-RAPID Imaging Plate'
_diffrn_measurement_method \W
_diffrn_radiation_monochromator graphite
_diffrn_radiation_source 'fine-focus sealed tube'
_diffrn_radiation_type MoK\a
_diffrn_radiation_wavelength 0.71073
_diffrn_reflns_av_R_equivalents 0.0542
_diffrn_reflns_av_sigmaI/netI 0.0531
_diffrn_reflns_limit_h_max 19
_diffrn_reflns_limit_h_min -16
_diffrn_reflns_limit_k_max 10
_diffrn_reflns_limit_k_min -11
_diffrn_reflns_limit_l_max 25
_diffrn_reflns_limit_l_min -25
_diffrn_reflns_number 16426
_diffrn_reflns_theta_full 26.00
_diffrn_reflns_theta_max 26.00
_diffrn_reflns_theta_min 3.07
_exptl_absorpt_coefficient_mu 0.079
_exptl_absorpt_correction_T_max 0.9921
_exptl_absorpt_correction_T_min 0.9843
_exptl_absorpt_correction_type psi-scan
_exptl_absorpt_process_details '(North et al., 1968)'
_exptl_crystal_colour yellow
_exptl_crystal_density_diffrn 1.195
_exptl_crystal_density_method 'not measured'
_exptl_crystal_description primse
_exptl_crystal_F_000 1040
_exptl_crystal_size_max 0.20
_exptl_crystal_size_mid 0.15
_exptl_crystal_size_min 0.10
_refine_diff_density_max 0.576
_refine_diff_density_min -0.295
_refine_diff_density_rms 0.066
_refine_ls_extinction_coef 0.0032(11)
_refine_ls_extinction_expression Fc^*^=kFc[1+0.001xFc^2^\l^3^/sin(2\q)]^-1/4^
_refine_ls_extinction_method SHELXL
_refine_ls_goodness_of_fit_ref 1.036
_refine_ls_hydrogen_treatment constr
_refine_ls_matrix_type full
_refine_ls_number_parameters 330
_refine_ls_number_reflns 5182
_refine_ls_number_restraints 0
_refine_ls_restrained_S_all 1.036
_refine_ls_R_factor_all 0.1061
_refine_ls_R_factor_gt 0.0714
_refine_ls_shift/su_max 0.000
_refine_ls_shift/su_mean 0.000
_refine_ls_structure_factor_coef Fsqd
_refine_ls_weighting_details 'calc w=1/[\s^2^(Fo^2^)+(0.1327P)^2^+0.0000P] where P=(Fo^2^+2Fc^2^)/3'
_refine_ls_weighting_scheme calc
_refine_ls_wR_factor_gt 0.1988
_refine_ls_wR_factor_ref 0.2273
_reflns_number_gt 3041
_reflns_number_total 5182
_reflns_threshold_expression >2sigma(I)
_cod_data_source_file cg101234p_si_004.cif
_cod_data_source_block 3
_cod_depositor_comments
;
The following automatic conversions were performed:

'_symmetry_cell_setting' value 'Monoclinic' changed to 'monoclinic'
according to /home/saulius/struct/CIF-dictionaries/cif_core.dic
dictionary named 'cif_core.dic' version 2.4.1 from 2010-06-29.

Automatic conversion script
Id: cif_fix_values 1715 2011-07-08 13:25:40Z adriana 
;
_cod_original_sg_symbol_H-M P2(1)/c
_cod_database_code 4500185

loop_
_symmetry_equiv_pos_as_xyz
'x, y, z'
'-x, y+1/2, -z+1/2'
'-x, -y, -z'
'x, -y-1/2, z-1/2'

loop_
_atom_site_label
_atom_site_type_symbol
_atom_site_fract_x
_atom_site_fract_y
_atom_site_fract_z
_atom_site_U_iso_or_equiv
_atom_site_adp_type
_atom_site_occupancy
_atom_site_symmetry_multiplicity
_atom_site_calc_flag
_atom_site_refinement_flags
O1 O 0.55551(14) 0.03727(19) -0.16350(10) 0.0481(5) Uani 1 1 d .
O2 O 0.39131(14) -0.7396(2) -0.06176(10) 0.0495(5) Uani 1 1 d .
N1 N 0.37619(16) -0.5018(2) -0.08840(11) 0.0424(6) Uani 1 1 d .
H1A H 0.3392 -0.4278 -0.0993 0.051 Uiso 1 1 calc R
C2 C 0.5588(2) -0.2244(3) -0.16038(13) 0.0441(7) Uani 1 1 d .
H2A H 0.4953 -0.2295 -0.1670 0.053 Uiso 1 1 calc R
C3 C 0.61138(19) -0.3526(3) -0.15354(12) 0.0393(6) Uani 1 1 d .
C8 C 0.6004(2) -0.0922(3) -0.15740(14) 0.0441(7) Uani 1 1 d .
C11 C 0.70877(19) -0.3431(3) -0.14318(13) 0.0424(6) Uani 1 1 d .
C13 C 0.7628(2) -0.4697(3) -0.13587(14) 0.0478(7) Uani 1 1 d .
H13A H 0.8264 -0.4633 -0.1290 0.057 Uiso 1 1 calc R
C15 C 0.6971(2) -0.0823(3) -0.14765(14) 0.0486(7) Uani 1 1 d .
H15A H 0.7248 0.0073 -0.1460 0.058 Uiso 1 1 calc R
C16 C 0.7221(2) -0.6014(3) -0.13890(14) 0.0516(7) Uani 1 1 d .
H16A H 0.7579 -0.6845 -0.1341 0.062 Uiso 1 1 calc R
C18 C 0.5708(2) -0.4919(3) -0.15628(13) 0.0435(7) Uani 1 1 d .
C22 C 0.7493(2) -0.2050(3) -0.14076(14) 0.0487(7) Uani 1 1 d .
H22A H 0.8126 -0.1977 -0.1343 0.058 Uiso 1 1 calc R
C26 C 0.2544(2) -0.6166(3) -0.06279(16) 0.0543(8) Uani 1 1 d .
H26A H 0.2105 -0.6877 -0.0925 0.082 Uiso 1 1 calc R
H26B H 0.2267 -0.5227 -0.0763 0.082 Uiso 1 1 calc R
H26C H 0.2674 -0.6346 -0.0142 0.082 Uiso 1 1 calc R
C28 C 0.34584(19) -0.6242(3) -0.07124(13) 0.0421(7) Uani 1 1 d .
C30 C 0.6259(2) -0.6120(3) -0.14933(14) 0.0500(7) Uani 1 1 d .
H30A H 0.5991 -0.7025 -0.1516 0.060 Uiso 1 1 calc R
C31 C 0.4700(2) -0.5085(3) -0.16244(14) 0.0455(7) Uani 1 1 d .
H31A H 0.4456 -0.6032 -0.1810 0.055 Uiso 1 1 calc R
H31B H 0.4285 -0.4372 -0.1951 0.055 Uiso 1 1 calc R
C32 C 0.4615(2) 0.0340(3) -0.16551(16) 0.0509(7) Uani 1 1 d .
H32A H 0.4394 0.1306 -0.1656 0.076 Uiso 1 1 calc R
H32B H 0.4637 -0.0161 -0.1246 0.076 Uiso 1 1 calc R
H32C H 0.4185 -0.0148 -0.2077 0.076 Uiso 1 1 calc R
C34 C 0.46991(19) -0.4893(3) -0.08939(13) 0.0445(7) Uani 1 1 d .
H34A H 0.5123 -0.5607 -0.0574 0.053 Uiso 1 1 calc R
H34B H 0.4962 -0.3952 -0.0712 0.053 Uiso 1 1 calc R
O3 O 0.10164(15) -0.4930(2) -0.31913(10) 0.0546(6) Uani 1 1 d .
O4 O 0.27030(14) -0.2384(2) -0.12076(11) 0.0561(6) Uani 1 1 d .
N2 N 0.28523(16) 0.0034(2) -0.11579(11) 0.0442(6) Uani 1 1 d .
H2B H 0.3092 0.0781 -0.0899 0.053 Uiso 1 1 calc R
C10 C 0.22552(18) 0.0210(3) -0.19168(13) 0.0427(7) Uani 1 1 d .
H10A H 0.2389 -0.0567 -0.2172 0.051 Uiso 1 1 calc R
H10B H 0.2421 0.1108 -0.2074 0.051 Uiso 1 1 calc R
C12 C 0.04200(18) -0.1034(3) -0.33072(13) 0.0415(6) Uani 1 1 d .
C14 C 0.0658(2) -0.3583(3) -0.34261(14) 0.0464(7) Uani 1 1 d .
C17 C 0.08235(19) -0.2381(3) -0.30075(14) 0.0427(7) Uani 1 1 d .
H17A H 0.1204 -0.2450 -0.2523 0.051 Uiso 1 1 calc R
C19 C 0.05762(18) 0.0248(3) -0.28889(14) 0.0406(6) Uani 1 1 d .
C20 C 0.01929(19) 0.1528(3) -0.32181(15) 0.0465(7) Uani 1 1 d .
H20A H 0.0296 0.2357 -0.2945 0.056 Uiso 1 1 calc R
C21 C 0.3032(2) -0.1266(3) -0.08608(15) 0.0468(7) Uani 1 1 d .
C23 C 0.11883(18) 0.0214(3) -0.20960(13) 0.0425(6) Uani 1 1 d .
H23A H 0.1034 -0.0640 -0.1898 0.051 Uiso 1 1 calc R
H23B H 0.1042 0.1048 -0.1880 0.051 Uiso 1 1 calc R
C24 C -0.0521(2) 0.0416(3) -0.43665(15) 0.0503(7) Uani 1 1 d .
H24A H -0.0884 0.0481 -0.4854 0.060 Uiso 1 1 calc R
C25 C -0.0309(2) -0.2220(3) -0.44642(15) 0.0533(8) Uani 1 1 d .
H25A H -0.0688 -0.2177 -0.4950 0.064 Uiso 1 1 calc R
C27 C -0.0353(2) 0.1620(3) -0.39582(16) 0.0523(7) Uani 1 1 d .
H27A H -0.0598 0.2503 -0.4167 0.063 Uiso 1 1 calc R
C29 C 0.0072(2) -0.3503(3) -0.41638(15) 0.0535(8) Uani 1 1 d .
H29A H -0.0051 -0.4327 -0.4442 0.064 Uiso 1 1 calc R
C33 C -0.01457(19) -0.0941(3) -0.40545(14) 0.0464(7) Uani 1 1 d .
C35 C 0.1678(2) -0.5051(3) -0.24616(15) 0.0568(8) Uani 1 1 d .
H35A H 0.1911 -0.6021 -0.2363 0.085 Uiso 1 1 calc R
H35B H 0.1361 -0.4805 -0.2168 0.085 Uiso 1 1 calc R
H35C H 0.2206 -0.4406 -0.2364 0.085 Uiso 1 1 calc R
C36 C 0.3682(2) -0.1312(4) -0.00774(16) 0.0661(9) Uani 1 1 d .
H36A H 0.3394 -0.1895 0.0159 0.099 Uiso 1 1 calc R
H36B H 0.3776 -0.0354 0.0112 0.099 Uiso 1 1 calc R
H36C H 0.4288 -0.1717 -0.0006 0.099 Uiso 1 1 calc R

loop_
_atom_site_aniso_label
_atom_site_aniso_U_11
_atom_site_aniso_U_22
_atom_site_aniso_U_33
_atom_site_aniso_U_23
_atom_site_aniso_U_13
_atom_site_aniso_U_12
O1 0.0513(12) 0.0416(11) 0.0570(12) -0.0003(9) 0.0286(10) 0.0026(9)
O2 0.0505(12) 0.0475(12) 0.0496(11) -0.0028(9) 0.0207(10) 0.0017(10)
N1 0.0446(13) 0.0459(13) 0.0395(12) 0.0038(10) 0.0206(10) 0.0018(10)
C2 0.0512(16) 0.0494(16) 0.0359(14) 0.0006(12) 0.0226(13) -0.0011(14)
C3 0.0451(15) 0.0461(15) 0.0298(13) -0.0021(11) 0.0189(12) 0.0001(13)
C8 0.0522(17) 0.0423(15) 0.0395(14) 0.0009(12) 0.0211(13) 0.0022(13)
C11 0.0474(16) 0.0500(16) 0.0337(13) -0.0002(12) 0.0209(12) 0.0014(13)
C13 0.0490(17) 0.0599(18) 0.0400(14) 0.0046(13) 0.0244(13) 0.0063(14)
C15 0.0495(17) 0.0529(18) 0.0468(16) -0.0032(14) 0.0238(14) -0.0088(14)
C16 0.062(2) 0.0517(17) 0.0486(16) 0.0061(14) 0.0306(15) 0.0105(15)
C18 0.0520(16) 0.0512(17) 0.0313(13) -0.0023(12) 0.0216(12) -0.0019(14)
C22 0.0452(16) 0.0598(18) 0.0439(15) 0.0024(14) 0.0216(13) 0.0005(15)
C26 0.0517(17) 0.064(2) 0.0537(17) 0.0025(15) 0.0287(15) 0.0025(15)
C28 0.0460(16) 0.0487(17) 0.0322(13) -0.0008(12) 0.0171(12) 0.0029(13)
C30 0.0612(19) 0.0510(17) 0.0439(15) -0.0001(13) 0.0282(14) 0.0002(15)
C31 0.0498(16) 0.0527(17) 0.0363(14) -0.0030(12) 0.0204(12) -0.0071(13)
C32 0.0513(17) 0.0525(17) 0.0573(17) -0.0016(14) 0.0312(15) 0.0030(14)
C34 0.0450(16) 0.0545(17) 0.0359(14) 0.0017(13) 0.0192(12) -0.0021(13)
O3 0.0604(13) 0.0514(12) 0.0505(12) -0.0080(10) 0.0221(10) 0.0009(10)
O4 0.0583(13) 0.0502(12) 0.0515(12) 0.0025(10) 0.0155(10) 0.0025(10)
N2 0.0475(14) 0.0465(13) 0.0353(12) -0.0027(10) 0.0146(10) 0.0005(11)
C10 0.0431(15) 0.0484(16) 0.0370(14) 0.0028(12) 0.0175(12) 0.0015(13)
C12 0.0376(14) 0.0533(17) 0.0373(13) 0.0008(13) 0.0195(12) -0.0025(13)
C14 0.0479(16) 0.0521(17) 0.0437(15) -0.0044(13) 0.0240(13) -0.0051(14)
C17 0.0441(15) 0.0524(17) 0.0360(13) -0.0018(13) 0.0212(12) -0.0036(13)
C19 0.0360(14) 0.0487(16) 0.0391(14) 0.0013(12) 0.0182(12) -0.0004(12)
C20 0.0408(15) 0.0523(17) 0.0487(16) 0.0020(14) 0.0212(13) 0.0009(13)
C21 0.0450(16) 0.0521(18) 0.0429(15) 0.0028(14) 0.0183(13) 0.0044(14)
C23 0.0424(15) 0.0474(16) 0.0403(14) -0.0033(12) 0.0201(12) -0.0009(13)
C24 0.0421(16) 0.068(2) 0.0387(15) 0.0096(15) 0.0156(13) -0.0027(15)
C25 0.0525(18) 0.071(2) 0.0356(14) -0.0045(15) 0.0181(13) -0.0090(16)
C27 0.0443(16) 0.0607(19) 0.0516(17) 0.0150(15) 0.0200(14) 0.0040(15)
C29 0.0573(18) 0.063(2) 0.0421(16) -0.0113(14) 0.0227(14) -0.0078(16)
C33 0.0418(15) 0.0612(18) 0.0377(14) 0.0011(14) 0.0183(12) -0.0038(14)
C35 0.064(2) 0.0560(19) 0.0488(17) -0.0001(15) 0.0230(15) 0.0084(16)
C36 0.074(2) 0.068(2) 0.0449(17) 0.0044(15) 0.0145(16) 0.0102(18)

loop_
_atom_type_symbol
_atom_type_description
_atom_type_scat_dispersion_real
_atom_type_scat_dispersion_imag
_atom_type_scat_source
C C 0.0033 0.0016 'International Tables Vol C Tables 4.2.6.8 and 6.1.1.4'
H H 0.0000 0.0000 'International Tables Vol C Tables 4.2.6.8 and 6.1.1.4'
N N 0.0061 0.0033 'International Tables Vol C Tables 4.2.6.8 and 6.1.1.4'
O O 0.0106 0.0060 'International Tables Vol C Tables 4.2.6.8 and 6.1.1.4'

loop_
_geom_angle_atom_site_label_1
_geom_angle_atom_site_label_2
_geom_angle_atom_site_label_3
_geom_angle
C8 O1 C32 116.8(2)
C28 N1 C34 122.3(2)
C28 N1 H1A 118.8
C34 N1 H1A 118.8
C8 C2 C3 120.8(3)
C8 C2 H2A 119.6
C3 C2 H2A 119.6
C2 C3 C11 119.0(2)
C2 C3 C18 122.5(3)
C11 C3 C18 118.5(2)
O1 C8 C2 125.0(3)
O1 C8 C15 114.6(2)
C2 C8 C15 120.4(3)
C13 C11 C22 121.2(3)
C13 C11 C3 120.0(2)
C22 C11 C3 118.8(2)
C16 C13 C11 120.2(3)
C16 C13 H13A 119.9
C11 C13 H13A 119.9
C22 C15 C8 119.8(3)
C22 C15 H15A 120.1
C8 C15 H15A 120.1
C13 C16 C30 120.2(3)
C13 C16 H16A 119.9
C30 C16 H16A 119.9
C30 C18 C3 119.5(3)
C30 C18 C31 119.6(3)
C3 C18 C31 120.8(2)
C15 C22 C11 121.3(3)
C15 C22 H22A 119.4
C11 C22 H22A 119.4
C28 C26 H26A 109.5
C28 C26 H26B 109.5
H26A C26 H26B 109.5
C28 C26 H26C 109.5
H26A C26 H26C 109.5
H26B C26 H26C 109.5
O2 C28 N1 122.4(3)
O2 C28 C26 121.0(2)
N1 C28 C26 116.6(2)
C18 C30 C16 121.6(3)
C18 C30 H30A 119.2
C16 C30 H30A 119.2
C18 C31 C34 109.9(2)
C18 C31 H31A 109.7
C34 C31 H31A 109.7
C18 C31 H31B 109.7
C34 C31 H31B 109.7
H31A C31 H31B 108.2
O1 C32 H32A 109.5
O1 C32 H32B 109.5
H32A C32 H32B 109.5
O1 C32 H32C 109.5
H32A C32 H32C 109.5
H32B C32 H32C 109.5
N1 C34 C31 115.2(2)
N1 C34 H34A 108.5
C31 C34 H34A 108.5
N1 C34 H34B 108.5
C31 C34 H34B 108.5
H34A C34 H34B 107.5
C14 O3 C35 116.6(2)
C21 N2 C10 121.0(2)
C21 N2 H2B 119.5
C10 N2 H2B 119.5
N2 C10 C23 112.4(2)
N2 C10 H10A 109.1
C23 C10 H10A 109.1
N2 C10 H10B 109.1
C23 C10 H10B 109.1
H10A C10 H10B 107.8
C17 C12 C33 118.9(2)
C17 C12 C19 122.4(2)
C33 C12 C19 118.6(3)
O3 C14 C17 125.3(3)
O3 C14 C29 114.2(2)
C17 C14 C29 120.5(3)
C14 C17 C12 120.7(3)
C14 C17 H17A 119.7
C12 C17 H17A 119.7
C20 C19 C12 119.3(2)
C20 C19 C23 119.9(2)
C12 C19 C23 120.7(2)
C19 C20 C27 121.9(3)
C19 C20 H20A 119.1
C27 C20 H20A 119.1
O4 C21 N2 122.4(3)
O4 C21 C36 121.5(3)
N2 C21 C36 116.1(3)
C19 C23 C10 111.9(2)
C19 C23 H23A 109.2
C10 C23 H23A 109.2
C19 C23 H23B 109.2
C10 C23 H23B 109.2
H23A C23 H23B 107.9
C27 C24 C33 120.7(3)
C27 C24 H24A 119.7
C33 C24 H24A 119.7
C29 C25 C33 121.7(3)
C29 C25 H25A 119.1
C33 C25 H25A 119.1
C24 C27 C20 120.0(3)
C24 C27 H27A 120.0
C20 C27 H27A 120.0
C25 C29 C14 119.8(3)
C25 C29 H29A 120.1
C14 C29 H29A 120.1
C25 C33 C24 122.2(3)
C25 C33 C12 118.3(3)
C24 C33 C12 119.5(3)
O3 C35 H35A 109.5
O3 C35 H35B 109.5
H35A C35 H35B 109.5
O3 C35 H35C 109.5
H35A C35 H35C 109.5
H35B C35 H35C 109.5
C21 C36 H36A 109.5
C21 C36 H36B 109.5
H36A C36 H36B 109.5
C21 C36 H36C 109.5
H36A C36 H36C 109.5
H36B C36 H36C 109.5

loop_
_geom_bond_atom_site_label_1
_geom_bond_atom_site_label_2
_geom_bond_distance
O1 C8 1.367(3)
O1 C32 1.433(3)
O2 C28 1.250(3)
N1 C28 1.335(3)
N1 C34 1.460(3)
N1 H1A 0.8600
C2 C8 1.375(4)
C2 C3 1.414(4)
C2 H2A 0.9300
C3 C11 1.427(4)
C3 C18 1.428(4)
C8 C15 1.420(4)
C11 C13 1.413(4)
C11 C22 1.419(4)
C13 C16 1.365(4)
C13 H13A 0.9300
C15 C22 1.367(4)
C15 H15A 0.9300
C16 C30 1.408(4)
C16 H16A 0.9300
C18 C30 1.372(4)
C18 C31 1.513(4)
C22 H22A 0.9300
C26 C28 1.496(4)
C26 H26A 0.9600
C26 H26B 0.9600
C26 H26C 0.9600
C30 H30A 0.9300
C31 C34 1.535(3)
C31 H31A 0.9700
C31 H31B 0.9700
C32 H32A 0.9600
C32 H32B 0.9600
C32 H32C 0.9600
C34 H34A 0.9700
C34 H34B 0.9700
O3 C14 1.372(3)
O3 C35 1.430(3)
O4 C21 1.244(3)
N2 C21 1.332(3)
N2 C10 1.462(3)
N2 H2B 0.8600
C10 C23 1.525(3)
C10 H10A 0.9700
C10 H10B 0.9700
C12 C17 1.419(4)
C12 C33 1.428(4)
C12 C19 1.435(4)
C14 C17 1.373(4)
C14 C29 1.415(4)
C17 H17A 0.9300
C19 C20 1.375(4)
C19 C23 1.515(3)
C20 C27 1.411(4)
C20 H20A 0.9300
C21 C36 1.510(4)
C23 H23A 0.9700
C23 H23B 0.9700
C24 C27 1.362(4)
C24 C33 1.424(4)
C24 H24A 0.9300
C25 C29 1.359(4)
C25 C33 1.422(4)
C25 H25A 0.9300
C27 H27A 0.9300
C29 H29A 0.9300
C35 H35A 0.9600
C35 H35B 0.9600
C35 H35C 0.9600
C36 H36A 0.9600
C36 H36B 0.9600
C36 H36C 0.9600
